data_4120676
loop_
_publ_author_name
'Ge, Fang'
'Kehr, Gerald'
'Daniliuc, Constantin G.'
'Erker, Gerhard'

_publ_section_title
;
 Borole formation by 1,1-carboboration.
;
_journal_issue 1
_journal_name_full 'Journal of the American Chemical Society'
_journal_page_first 68
_journal_page_last 71
_journal_paper_doi 10.1021/ja4110396
_journal_volume 136
_journal_year 2014
_chemical_formula_sum 'C40 H28 B2 F15 N Si2'
_chemical_formula_weight 885.43
_chemical_name_systematic
; 
 ? 
;
_space_group_IT_number 14
_symmetry_cell_setting monoclinic
_symmetry_space_group_name_Hall '-P 2ybc'
_symmetry_space_group_name_H-M 'P 1 21/c 1'
_atom_sites_solution_hydrogens geom
_atom_sites_solution_primary direct
_atom_sites_solution_secondary difmap
_audit_creation_method SHELXL-97
_cell_angle_alpha 90.00
_cell_angle_beta 103.6710(10)
_cell_angle_gamma 90.00
_cell_formula_units_Z 4
_cell_length_a 21.0316(4)
_cell_length_b 14.0496(2)
_cell_length_c 14.0809(2)
_cell_measurement_reflns_used 6883
_cell_measurement_temperature 223(2)
_cell_measurement_theta_max 28.28
_cell_measurement_theta_min 4.08
_cell_volume 4042.83(11)
_computing_cell_refinement 'Collect (Nonius B.V., 1998)'
_computing_data_collection 'Collect (Nonius B.V., 1998)'
_computing_data_reduction 'Denzo-SMN (Otwinowski & Minor, 1997)'
_computing_molecular_graphics 'XP (BrukerAXS, 2000)'
_computing_publication_material 'SHELXL-97 (Sheldrick, 1997)'
_computing_structure_refinement 'SHELXL-97 (Sheldrick, 1997)'
_computing_structure_solution 'SHELXS-97 (Sheldrick, 1990)'
_diffrn_ambient_temperature 223(2)
_diffrn_measured_fraction_theta_full 0.982
_diffrn_measured_fraction_theta_max 0.982
_diffrn_measurement_device_type 'Nonius KappaCCD APEXII'
_diffrn_measurement_method '\w and \f scans'
_diffrn_radiation_monochromator 'Montel mirror'
_diffrn_radiation_source 'rotating anode Nonius FR591'
_diffrn_radiation_type MoK\a
_diffrn_radiation_wavelength 0.71073
_diffrn_reflns_av_R_equivalents 0.043
_diffrn_reflns_av_sigmaI/netI 0.0523
_diffrn_reflns_limit_h_max 27
_diffrn_reflns_limit_h_min -28
_diffrn_reflns_limit_k_max 18
_diffrn_reflns_limit_k_min -16
_diffrn_reflns_limit_l_max 18
_diffrn_reflns_limit_l_min -18
_diffrn_reflns_number 22417
_diffrn_reflns_theta_full 28.29
_diffrn_reflns_theta_max 28.29
_diffrn_reflns_theta_min 4.11
_exptl_absorpt_coefficient_mu 0.188
_exptl_absorpt_correction_T_max 0.9944
_exptl_absorpt_correction_T_min 0.9509
_exptl_absorpt_correction_type multi-scan
_exptl_absorpt_process_details 'Denzo (Otwinowski, Borek, Majewski & Minor, 2003)'
_exptl_crystal_colour 'pale yellow'
_exptl_crystal_density_diffrn 1.455
_exptl_crystal_density_method 'not measured'
_exptl_crystal_description plate
_exptl_crystal_F_000 1792
_exptl_crystal_size_max 0.27
_exptl_crystal_size_mid 0.17
_exptl_crystal_size_min 0.03
_refine_diff_density_max 0.330
_refine_diff_density_min -0.320
_refine_diff_density_rms 0.055
_refine_ls_extinction_method none
_refine_ls_goodness_of_fit_ref 1.081
_refine_ls_hydrogen_treatment constr
_refine_ls_matrix_type full
_refine_ls_number_parameters 547
_refine_ls_number_reflns 9858
_refine_ls_number_restraints 36
_refine_ls_restrained_S_all 1.108
_refine_ls_R_factor_all 0.1261
_refine_ls_R_factor_gt 0.0803
_refine_ls_shift/su_max 0.000
_refine_ls_shift/su_mean 0.000
_refine_ls_structure_factor_coef Fsqd
_refine_ls_weighting_details 'calc w=1/[\s^2^(Fo^2^)+(0.0000P)^2^+7.1520P] where P=(Fo^2^+2Fc^2^)/3'
_refine_ls_weighting_scheme calc
_refine_ls_wR_factor_gt 0.1326
_refine_ls_wR_factor_ref 0.1559
_reflns_number_gt 6431
_reflns_number_total 9858
_reflns_threshold_expression >2sigma(I)
_cod_data_source_file ja4110396_si_002.cif
_cod_data_source_block erk7105
_cod_original_cell_volume 4042.82(11)
_cod_original_sg_symbol_H-M P21/c
_cod_database_code 4120676

loop_
_symmetry_equiv_pos_as_xyz
'x, y, z'
'-x, y+1/2, -z+1/2'
'-x, -y, -z'
'x, -y-1/2, z-1/2'

loop_
_atom_site_label
_atom_site_type_symbol
_atom_site_fract_x
_atom_site_fract_y
_atom_site_fract_z
_atom_site_U_iso_or_equiv
_atom_site_adp_type
_atom_site_occupancy
_atom_site_symmetry_multiplicity
_atom_site_calc_flag
_atom_site_refinement_flags
Si1 Si 0.25087(5) 0.30743(7) 0.26496(8) 0.0490(3) Uani 1 1 d .
Si2 Si 0.24334(5) 0.54201(8) 0.49775(7) 0.0478(2) Uani 1 1 d .
B1 B 0.18421(18) 0.4860(3) 0.2905(3) 0.0395(8) Uani 1 1 d .
B2 B 0.31061(18) 0.5215(3) 0.1421(3) 0.0380(8) Uani 1 1 d .
N1 N 0.11555(13) 0.4786(2) 0.2548(2) 0.0428(6) Uani 1 1 d .
C1 C 0.21870(15) 0.4319(2) 0.2194(2) 0.0392(7) Uani 1 1 d .
C2 C 0.27759(14) 0.4984(2) 0.2249(2) 0.0375(7) Uani 1 1 d .
C3 C 0.28712(15) 0.5543(2) 0.3071(2) 0.0387(7) Uani 1 1 d .
C4 C 0.23169(15) 0.5549(2) 0.3597(2) 0.0397(7) Uani 1 1 d .
H4 H 0.2113 0.6183 0.3448 0.048 Uiso 1 1 calc R
C5 C 0.1795(2) 0.2362(3) 0.2827(4) 0.0763(14) Uani 1 1 d .
H5A H 0.1949 0.1759 0.3132 0.114 Uiso 1 1 calc R
H5B H 0.1497 0.2246 0.2198 0.114 Uiso 1 1 calc R
H5C H 0.1569 0.2711 0.3243 0.114 Uiso 1 1 calc R
C6 C 0.2887(2) 0.2508(3) 0.1718(3) 0.0666(11) Uani 1 1 d .
H6A H 0.3200 0.2944 0.1546 0.100 Uiso 1 1 calc R
H6B H 0.2549 0.2359 0.1139 0.100 Uiso 1 1 calc R
H6C H 0.3109 0.1928 0.1984 0.100 Uiso 1 1 calc R
C7 C 0.3134(2) 0.3126(3) 0.3824(3) 0.0652(11) Uani 1 1 d .
H7A H 0.3270 0.2485 0.4036 0.098 Uiso 1 1 calc R
H7B H 0.2950 0.3435 0.4314 0.098 Uiso 1 1 calc R
H7C H 0.3510 0.3485 0.3735 0.098 Uiso 1 1 calc R
C8 C 0.1878(2) 0.4463(3) 0.5208(3) 0.0662(12) Uani 1 1 d .
H8A H 0.2001 0.3863 0.4960 0.099 Uiso 1 1 calc R
H8B H 0.1430 0.4617 0.4879 0.099 Uiso 1 1 calc R
H8C H 0.1912 0.4409 0.5905 0.099 Uiso 1 1 calc R
C9 C 0.2158(3) 0.6564(4) 0.5416(3) 0.0893(16) Uani 1 1 d .
H9A H 0.2203 0.6532 0.6117 0.134 Uiso 1 1 calc R
H9B H 0.1703 0.6675 0.5092 0.134 Uiso 1 1 calc R
H9C H 0.2424 0.7081 0.5266 0.134 Uiso 1 1 calc R
C10 C 0.3293(2) 0.5196(4) 0.5644(3) 0.0759(14) Uani 1 1 d .
H10A H 0.3309 0.5079 0.6328 0.114 Uiso 1 1 calc R
H10B H 0.3559 0.5747 0.5585 0.114 Uiso 1 1 calc R
H10C H 0.3459 0.4644 0.5367 0.114 Uiso 1 1 calc R
C11 C 0.10242(16) 0.4348(2) 0.1609(2) 0.0412(7) Uani 1 1 d .
C12 C 0.16096(16) 0.4129(2) 0.1333(2) 0.0395(7) Uani 1 1 d .
C13 C 0.15617(17) 0.3718(3) 0.0428(3) 0.0488(8) Uani 1 1 d .
H13 H 0.1943 0.3553 0.0229 0.059 Uiso 1 1 calc R
C14 C 0.09488(19) 0.3545(3) -0.0192(3) 0.0572(10) Uani 1 1 d .
H14 H 0.0921 0.3275 -0.0811 0.069 Uiso 1 1 calc R
C15 C 0.03851(19) 0.3768(3) 0.0098(3) 0.0590(10) Uani 1 1 d .
H15 H -0.0024 0.3646 -0.0325 0.071 Uiso 1 1 calc R
C16 C 0.04157(17) 0.4170(3) 0.1008(3) 0.0508(9) Uani 1 1 d .
H16 H 0.0032 0.4318 0.1210 0.061 Uiso 1 1 calc R
C21 C 0.06490(16) 0.5231(3) 0.2917(3) 0.0496(9) Uani 1 1 d .
C22 C 0.0589(2) 0.6201(3) 0.2904(4) 0.0739(13) Uani 1 1 d .
H22 H 0.0863 0.6580 0.2621 0.089 Uiso 1 1 calc R
C23 C 0.0114(3) 0.6627(4) 0.3319(5) 0.0992(19) Uani 1 1 d .
H23 H 0.0072 0.7293 0.3319 0.119 Uiso 1 1 calc R
C24 C -0.0286(2) 0.6074(6) 0.3721(4) 0.098(2) Uani 1 1 d .
H24 H -0.0599 0.6363 0.4005 0.117 Uiso 1 1 calc R
C25 C -0.0238(2) 0.5114(5) 0.3716(3) 0.0861(17) Uani 1 1 d .
H25 H -0.0523 0.4741 0.3982 0.103 Uiso 1 1 calc R
C26 C 0.02320(19) 0.4680(4) 0.3318(3) 0.0683(12) Uani 1 1 d .
H26 H 0.0268 0.4013 0.3321 0.082 Uiso 1 1 calc R
C31 C 0.34229(15) 0.6228(2) 0.3393(2) 0.0389(7) Uani 1 1 d .
F32 F 0.27251(10) 0.75465(15) 0.29273(19) 0.0647(6) Uani 1 1 d .
C32 C 0.33281(17) 0.7203(3) 0.3322(3) 0.0475(8) Uani 1 1 d .
F33 F 0.36996(13) 0.87862(17) 0.3549(2) 0.0853(8) Uani 1 1 d .
C33 C 0.3827(2) 0.7845(3) 0.3628(3) 0.0566(10) Uani 1 1 d .
F34 F 0.49391(12) 0.81581(19) 0.4308(2) 0.0812(8) Uani 1 1 d .
C34 C 0.44473(19) 0.7535(3) 0.4012(3) 0.0560(10) Uani 1 1 d .
F35 F 0.51768(11) 0.6261(2) 0.44853(19) 0.0783(8) Uani 1 1 d .
C35 C 0.45736(17) 0.6576(3) 0.4112(3) 0.0527(9) Uani 1 1 d .
F36 F 0.41989(10) 0.50118(15) 0.39383(16) 0.0596(6) Uani 1 1 d .
C36 C 0.40599(17) 0.5945(3) 0.3812(2) 0.0443(8) Uani 1 1 d .
C41 C 0.38605(16) 0.5444(3) 0.1583(2) 0.0460(8) Uani 1 1 d .
F42 F 0.36506(13) 0.69973(18) 0.09759(19) 0.0781(7) Uani 1 1 d .
C42 C 0.4086(2) 0.6316(3) 0.1359(3) 0.0568(10) Uani 1 1 d .
F43 F 0.49343(15) 0.7407(2) 0.1332(2) 0.1053(11) Uani 1 1 d U
C43 C 0.4750(2) 0.6534(4) 0.1535(3) 0.0728(14) Uani 1 1 d .
F44 F 0.58350(12) 0.6060(3) 0.2108(2) 0.1175(12) Uani 1 1 d U
C44 C 0.5197(2) 0.5849(5) 0.1948(3) 0.0758(14) Uani 1 1 d .
F45 F 0.54386(12) 0.4314(2) 0.2571(2) 0.1014(10) Uani 1 1 d U
C45 C 0.49995(19) 0.4978(4) 0.2165(3) 0.0695(13) Uani 1 1 d .
F46 F 0.41675(11) 0.39103(17) 0.22123(19) 0.0729(7) Uani 1 1 d .
C46 C 0.43409(17) 0.4782(3) 0.1985(3) 0.0546(9) Uani 1 1 d .
C51 C 0.26736(16) 0.5341(3) 0.0358(2) 0.0436(8) Uani 1 1 d .
F52 F 0.34167(12) 0.44913(18) -0.03450(17) 0.0719(7) Uani 1 1 d .
C52 C 0.28608(19) 0.4991(3) -0.0466(3) 0.0537(9) Uani 1 1 d .
F53 F 0.26976(16) 0.4760(2) -0.21658(18) 0.1051(11) Uani 1 1 d U
C53 C 0.2495(2) 0.5120(4) -0.1399(3) 0.0717(13) Uani 1 1 d .
F54 F 0.15729(16) 0.5771(3) -0.2459(2) 0.1254(13) Uani 1 1 d U
C54 C 0.1925(3) 0.5623(4) -0.1541(3) 0.0820(16) Uani 1 1 d .
F55 F 0.11551(13) 0.6477(2) -0.0915(2) 0.1014(10) Uani 1 1 d U
C55 C 0.1716(2) 0.5984(3) -0.0770(4) 0.0698(13) Uani 1 1 d .
F56 F 0.18621(10) 0.61982(16) 0.09037(18) 0.0618(6) Uani 1 1 d .
C56 C 0.20861(18) 0.5827(3) 0.0163(3) 0.0515(9) Uani 1 1 d .

loop_
_atom_site_aniso_label
_atom_site_aniso_U_11
_atom_site_aniso_U_22
_atom_site_aniso_U_33
_atom_site_aniso_U_23
_atom_site_aniso_U_13
_atom_site_aniso_U_12
Si1 0.0457(6) 0.0433(5) 0.0587(6) 0.0047(5) 0.0141(5) 0.0019(4)
Si2 0.0493(6) 0.0598(6) 0.0344(5) -0.0016(5) 0.0097(4) 0.0001(5)
B1 0.0367(19) 0.048(2) 0.0341(18) 0.0083(17) 0.0084(15) 0.0028(16)
B2 0.0358(19) 0.0387(19) 0.0394(19) -0.0013(16) 0.0090(15) 0.0033(15)
N1 0.0346(14) 0.0518(17) 0.0425(15) -0.0005(13) 0.0099(12) -0.0001(13)
C1 0.0333(16) 0.0444(18) 0.0395(17) 0.0034(15) 0.0080(13) -0.0002(14)
C2 0.0315(16) 0.0434(17) 0.0369(16) 0.0024(14) 0.0070(13) 0.0042(13)
C3 0.0337(16) 0.0456(18) 0.0361(16) 0.0043(14) 0.0066(13) 0.0037(14)
C4 0.0359(17) 0.0479(19) 0.0349(16) 0.0013(14) 0.0073(13) 0.0025(14)
C5 0.065(3) 0.055(3) 0.112(4) 0.022(3) 0.026(3) -0.004(2)
C6 0.061(3) 0.055(2) 0.085(3) -0.012(2) 0.019(2) 0.006(2)
C7 0.065(3) 0.061(3) 0.066(3) 0.012(2) 0.008(2) 0.012(2)
C8 0.062(3) 0.087(3) 0.051(2) 0.015(2) 0.0163(19) -0.006(2)
C9 0.135(5) 0.080(3) 0.056(3) -0.014(3) 0.028(3) 0.013(3)
C10 0.055(2) 0.123(4) 0.044(2) 0.008(3) 0.0007(19) -0.005(3)
C11 0.0386(17) 0.0420(18) 0.0406(17) 0.0019(15) 0.0050(14) -0.0019(14)
C12 0.0397(17) 0.0378(17) 0.0414(18) 0.0010(14) 0.0101(14) -0.0034(14)
C13 0.0433(19) 0.055(2) 0.050(2) -0.0073(18) 0.0143(16) -0.0050(17)
C14 0.058(2) 0.063(2) 0.047(2) -0.0107(19) 0.0072(18) -0.009(2)
C15 0.046(2) 0.066(3) 0.058(2) -0.006(2) -0.0008(18) -0.0088(19)
C16 0.0408(19) 0.057(2) 0.052(2) -0.0013(18) 0.0048(16) -0.0023(17)
C21 0.0324(17) 0.070(2) 0.046(2) -0.0069(18) 0.0075(15) 0.0050(17)
C22 0.051(2) 0.072(3) 0.099(4) -0.014(3) 0.019(2) 0.008(2)
C23 0.067(3) 0.095(4) 0.133(5) -0.041(4) 0.020(3) 0.021(3)
C24 0.050(3) 0.151(6) 0.092(4) -0.037(4) 0.018(3) 0.021(3)
C25 0.050(3) 0.153(6) 0.061(3) -0.009(3) 0.022(2) -0.001(3)
C26 0.047(2) 0.097(3) 0.064(3) -0.002(3) 0.017(2) -0.006(2)
C31 0.0370(17) 0.0458(18) 0.0342(16) 0.0001(14) 0.0089(13) -0.0006(14)
F32 0.0501(13) 0.0529(13) 0.0939(18) 0.0107(12) 0.0228(12) 0.0101(10)
C32 0.0412(19) 0.052(2) 0.053(2) 0.0001(17) 0.0171(16) 0.0033(16)
F33 0.0800(18) 0.0461(13) 0.142(3) -0.0079(15) 0.0513(17) -0.0066(12)
C33 0.062(3) 0.045(2) 0.070(3) -0.0074(19) 0.030(2) -0.0052(18)
F34 0.0703(16) 0.0834(18) 0.0882(19) -0.0123(15) 0.0154(14) -0.0364(14)
C34 0.052(2) 0.060(2) 0.056(2) -0.010(2) 0.0127(18) -0.0170(19)
F35 0.0404(12) 0.0986(19) 0.0845(18) 0.0184(15) -0.0079(11) -0.0055(13)
C35 0.0373(19) 0.073(3) 0.0437(19) 0.0041(19) 0.0021(15) -0.0071(18)
F36 0.0457(12) 0.0561(13) 0.0707(15) 0.0138(11) 0.0014(10) 0.0062(10)
C36 0.0425(19) 0.050(2) 0.0388(18) 0.0039(16) 0.0059(14) 0.0012(15)
C41 0.0381(18) 0.060(2) 0.0398(18) -0.0055(17) 0.0093(14) -0.0059(16)
F42 0.0827(18) 0.0667(15) 0.0786(17) 0.0186(14) 0.0066(14) -0.0146(14)
C42 0.058(2) 0.069(3) 0.044(2) 0.0004(19) 0.0137(18) -0.010(2)
F43 0.109(2) 0.120(2) 0.087(2) -0.0006(18) 0.0224(17) -0.066(2)
C43 0.069(3) 0.100(4) 0.051(2) -0.010(2) 0.019(2) -0.047(3)
F44 0.0468(15) 0.188(3) 0.116(2) -0.025(2) 0.0161(15) -0.0420(19)
C44 0.041(2) 0.126(5) 0.060(3) -0.019(3) 0.011(2) -0.018(3)
F45 0.0459(14) 0.133(3) 0.114(2) -0.019(2) -0.0027(14) 0.0246(16)
C45 0.037(2) 0.100(4) 0.067(3) -0.018(3) 0.0043(19) 0.006(2)
F46 0.0560(14) 0.0631(15) 0.0929(19) 0.0027(14) 0.0044(13) 0.0101(12)
C46 0.0383(19) 0.069(3) 0.056(2) -0.007(2) 0.0105(17) 0.0013(18)
C51 0.0416(18) 0.050(2) 0.0385(17) 0.0026(15) 0.0084(14) -0.0071(15)
F52 0.0782(17) 0.0795(17) 0.0672(15) -0.0191(13) 0.0355(13) -0.0051(14)
C52 0.052(2) 0.064(2) 0.048(2) -0.0019(19) 0.0162(17) -0.0175(19)
F53 0.129(2) 0.144(3) 0.0483(14) -0.0286(16) 0.0313(15) -0.058(2)
C53 0.080(3) 0.093(3) 0.041(2) -0.006(2) 0.013(2) -0.043(3)
F54 0.114(2) 0.182(3) 0.0561(16) 0.032(2) -0.0277(16) -0.051(2)
C54 0.074(3) 0.113(4) 0.046(2) 0.020(3) -0.013(2) -0.044(3)
F55 0.0553(16) 0.118(2) 0.112(2) 0.0406(19) -0.0177(15) -0.0016(16)
C55 0.043(2) 0.083(3) 0.073(3) 0.027(3) -0.008(2) -0.015(2)
F56 0.0466(12) 0.0629(14) 0.0758(16) 0.0120(12) 0.0142(11) 0.0113(11)
C56 0.046(2) 0.055(2) 0.051(2) 0.0102(18) 0.0074(17) -0.0098(17)

loop_
_atom_type_symbol
_atom_type_description
_atom_type_scat_dispersion_real
_atom_type_scat_dispersion_imag
_atom_type_scat_source
C C 0.0033 0.0016 'International Tables Vol C Tables 4.2.6.8 and 6.1.1.4'
H H 0.0000 0.0000 'International Tables Vol C Tables 4.2.6.8 and 6.1.1.4'
B B 0.0013 0.0007 'International Tables Vol C Tables 4.2.6.8 and 6.1.1.4'
N N 0.0061 0.0033 'International Tables Vol C Tables 4.2.6.8 and 6.1.1.4'
F F 0.0171 0.0103 'International Tables Vol C Tables 4.2.6.8 and 6.1.1.4'
Si Si 0.0817 0.0704 'International Tables Vol C Tables 4.2.6.8 and 6.1.1.4'

loop_
_geom_angle_atom_site_label_1
_geom_angle_atom_site_label_2
_geom_angle_atom_site_label_3
_geom_angle
C7 Si1 C6 108.2(2)
C7 Si1 C5 108.9(2)
C6 Si1 C5 110.8(2)
C7 Si1 C1 112.33(17)
C6 Si1 C1 109.07(18)
C5 Si1 C1 107.49(17)
C10 Si2 C8 111.4(2)
C10 Si2 C9 108.7(2)
C8 Si2 C9 108.0(2)
C10 Si2 C4 113.97(17)
C8 Si2 C4 108.14(17)
C9 Si2 C4 106.30(19)
N1 B1 C4 135.8(3)
N1 B1 C1 109.0(3)
C4 B1 C1 112.1(3)
C2 B2 C51 119.2(3)
C2 B2 C41 123.7(3)
C51 B2 C41 116.8(3)
B1 N1 C11 108.6(3)
B1 N1 C21 128.5(3)
C11 N1 C21 121.8(3)
C12 C1 C2 128.9(3)
C12 C1 B1 101.0(3)
C2 C1 B1 99.3(3)
C12 C1 Si1 104.9(2)
C2 C1 Si1 108.6(2)
B1 C1 Si1 114.0(2)
C3 C2 B2 121.4(3)
C3 C2 C1 110.2(3)
B2 C2 C1 126.6(3)
C2 C3 C31 124.9(3)
C2 C3 C4 115.9(3)
C31 C3 C4 118.6(3)
C3 C4 B1 98.3(3)
C3 C4 Si2 124.5(2)
B1 C4 Si2 119.2(2)
C3 C4 H4 104.2
B1 C4 H4 104.2
Si2 C4 H4 104.2
Si1 C5 H5A 109.5
Si1 C5 H5B 109.5
H5A C5 H5B 109.5
Si1 C5 H5C 109.5
H5A C5 H5C 109.5
H5B C5 H5C 109.5
Si1 C6 H6A 109.5
Si1 C6 H6B 109.5
H6A C6 H6B 109.5
Si1 C6 H6C 109.5
H6A C6 H6C 109.5
H6B C6 H6C 109.5
Si1 C7 H7A 109.5
Si1 C7 H7B 109.5
H7A C7 H7B 109.5
Si1 C7 H7C 109.5
H7A C7 H7C 109.5
H7B C7 H7C 109.5
Si2 C8 H8A 109.5
Si2 C8 H8B 109.5
H8A C8 H8B 109.5
Si2 C8 H8C 109.5
H8A C8 H8C 109.5
H8B C8 H8C 109.5
Si2 C9 H9A 109.5
Si2 C9 H9B 109.5
H9A C9 H9B 109.5
Si2 C9 H9C 109.5
H9A C9 H9C 109.5
H9B C9 H9C 109.5
Si2 C10 H10A 109.5
Si2 C10 H10B 109.5
H10A C10 H10B 109.5
Si2 C10 H10C 109.5
H10A C10 H10C 109.5
H10B C10 H10C 109.5
C16 C11 C12 122.4(3)
C16 C11 N1 126.5(3)
C12 C11 N1 111.0(3)
C13 C12 C11 117.8(3)
C13 C12 C1 132.7(3)
C11 C12 C1 109.1(3)
C12 C13 C14 120.3(3)
C12 C13 H13 119.8
C14 C13 H13 119.8
C15 C14 C13 120.5(4)
C15 C14 H14 119.8
C13 C14 H14 119.8
C14 C15 C16 120.7(4)
C14 C15 H15 119.7
C16 C15 H15 119.7
C11 C16 C15 118.2(3)
C11 C16 H16 120.9
C15 C16 H16 120.9
C22 C21 C26 119.7(4)
C22 C21 N1 120.2(4)
C26 C21 N1 120.0(4)
C21 C22 C23 119.5(5)
C21 C22 H22 120.3
C23 C22 H22 120.3
C24 C23 C22 119.9(5)
C24 C23 H23 120.0
C22 C23 H23 120.0
C25 C24 C23 120.8(5)
C25 C24 H24 119.6
C23 C24 H24 119.6
C24 C25 C26 120.1(5)
C24 C25 H25 119.9
C26 C25 H25 119.9
C21 C26 C25 119.9(5)
C21 C26 H26 120.1
C25 C26 H26 120.1
C32 C31 C36 114.9(3)
C32 C31 C3 121.8(3)
C36 C31 C3 123.2(3)
F32 C32 C33 117.9(3)
F32 C32 C31 119.3(3)
C33 C32 C31 122.8(3)
F33 C33 C34 119.9(4)
F33 C33 C32 119.8(4)
C34 C33 C32 120.3(4)
F34 C34 C33 120.8(4)
F34 C34 C35 119.4(4)
C33 C34 C35 119.8(3)
F35 C35 C34 120.7(3)
F35 C35 C36 120.7(4)
C34 C35 C36 118.6(3)
F36 C36 C35 117.0(3)
F36 C36 C31 119.5(3)
C35 C36 C31 123.5(3)
C42 C41 C46 115.5(3)
C42 C41 B2 122.4(3)
C46 C41 B2 122.0(3)
F42 C42 C41 119.1(3)
F42 C42 C43 118.3(4)
C41 C42 C43 122.7(4)
F43 C43 C44 121.9(4)
F43 C43 C42 119.5(5)
C44 C43 C42 118.6(4)
F44 C44 C45 120.9(5)
F44 C44 C43 118.2(5)
C45 C44 C43 120.9(4)
F45 C45 C44 120.6(4)
F45 C45 C46 120.1(5)
C44 C45 C46 119.4(4)
F46 C46 C45 117.3(4)
F46 C46 C41 119.7(3)
C45 C46 C41 123.0(4)
C56 C51 C52 115.0(3)
C56 C51 B2 122.4(3)
C52 C51 B2 122.6(3)
F52 C52 C53 117.9(4)
F52 C52 C51 119.1(3)
C53 C52 C51 123.0(4)
F53 C53 C54 120.7(4)
F53 C53 C52 120.3(5)
C54 C53 C52 119.0(4)
F54 C54 C55 120.0(5)
F54 C54 C53 119.0(5)
C55 C54 C53 120.9(4)
F55 C55 C54 120.6(4)
F55 C55 C56 120.4(5)
C54 C55 C56 119.0(4)
F56 C56 C55 117.0(4)
F56 C56 C51 119.8(3)
C55 C56 C51 123.1(4)

loop_
_geom_bond_atom_site_label_1
_geom_bond_atom_site_label_2
_geom_bond_distance
Si1 C7 1.855(4)
Si1 C6 1.866(4)
Si1 C5 1.869(4)
Si1 C1 1.930(3)
Si2 C10 1.856(4)
Si2 C8 1.860(4)
Si2 C9 1.863(5)
Si2 C4 1.909(3)
B1 N1 1.416(4)
B1 C4 1.557(5)
B1 C1 1.565(5)
B2 C2 1.527(5)
B2 C51 1.567(5)
B2 C41 1.582(5)
N1 C11 1.425(4)
N1 C21 1.434(4)
C1 C12 1.523(4)
C1 C2 1.539(4)
C2 C3 1.373(4)
C3 C31 1.493(4)
C3 C4 1.522(4)
C4 H4 0.9900
C5 H5A 0.9700
C5 H5B 0.9700
C5 H5C 0.9700
C6 H6A 0.9700
C6 H6B 0.9700
C6 H6C 0.9700
C7 H7A 0.9700
C7 H7B 0.9700
C7 H7C 0.9700
C8 H8A 0.9700
C8 H8B 0.9700
C8 H8C 0.9700
C9 H9A 0.9700
C9 H9B 0.9700
C9 H9C 0.9700
C10 H10A 0.9700
C10 H10B 0.9700
C10 H10C 0.9700
C11 C16 1.379(4)
C11 C12 1.409(4)
C12 C13 1.381(5)
C13 C14 1.397(5)
C13 H13 0.9400
C14 C15 1.378(5)
C14 H14 0.9400
C15 C16 1.389(5)
C15 H15 0.9400
C16 H16 0.9400
C21 C22 1.369(6)
C21 C26 1.387(5)
C22 C23 1.404(6)
C22 H22 0.9400
C23 C24 1.363(8)
C23 H23 0.9400
C24 C25 1.352(8)
C24 H24 0.9400
C25 C26 1.387(6)
C25 H25 0.9400
C26 H26 0.9400
C31 C32 1.384(5)
C31 C36 1.388(4)
F32 C32 1.348(4)
C32 C33 1.373(5)
F33 C33 1.349(4)
C33 C34 1.361(5)
F34 C34 1.344(4)
C34 C35 1.375(6)
F35 C35 1.329(4)
C35 C36 1.384(5)
F36 C36 1.346(4)
C41 C42 1.378(5)
C41 C46 1.391(5)
F42 C42 1.347(5)
C42 C43 1.393(5)
F43 C43 1.338(5)
C43 C44 1.375(7)
F44 C44 1.340(5)
C44 C45 1.350(7)
F45 C45 1.342(5)
C45 C46 1.376(5)
F46 C46 1.338(5)
C51 C56 1.381(5)
C51 C52 1.400(5)
F52 C52 1.340(4)
C52 C53 1.369(5)
F53 C53 1.350(5)
C53 C54 1.364(7)
F54 C54 1.345(5)
C54 C55 1.362(7)
F55 C55 1.341(5)
C55 C56 1.378(5)
F56 C56 1.346(4)

loop_
_geom_torsion_atom_site_label_1
_geom_torsion_atom_site_label_2
_geom_torsion_atom_site_label_3
_geom_torsion_atom_site_label_4
_geom_torsion
C4 B1 N1 C11 150.6(4)
C1 B1 N1 C11 -7.0(4)
C4 B1 N1 C21 -17.1(6)
C1 B1 N1 C21 -174.7(3)
N1 B1 C1 C12 10.7(3)
C4 B1 C1 C12 -152.7(3)
N1 B1 C1 C2 143.5(3)
C4 B1 C1 C2 -19.8(3)
N1 B1 C1 Si1 -101.2(3)
C4 B1 C1 Si1 95.4(3)
C7 Si1 C1 C12 -170.9(2)
C6 Si1 C1 C12 69.1(3)
C5 Si1 C1 C12 -51.1(3)
C7 Si1 C1 C2 48.3(3)
C6 Si1 C1 C2 -71.7(3)
C5 Si1 C1 C2 168.1(3)
C7 Si1 C1 B1 -61.4(3)
C6 Si1 C1 B1 178.6(2)
C5 Si1 C1 B1 58.5(3)
C51 B2 C2 C3 -124.5(3)
C41 B2 C2 C3 48.8(5)
C51 B2 C2 C1 38.5(5)
C41 B2 C2 C1 -148.3(3)
C12 C1 C2 C3 131.5(3)
B1 C1 C2 C3 19.1(3)
Si1 C1 C2 C3 -100.2(3)
C12 C1 C2 B2 -33.1(5)
B1 C1 C2 B2 -145.5(3)
Si1 C1 C2 B2 95.2(3)
B2 C2 C3 C31 -18.5(5)
C1 C2 C3 C31 176.0(3)
B2 C2 C3 C4 152.7(3)
C1 C2 C3 C4 -12.8(4)
C2 C3 C4 B1 -0.3(4)
C31 C3 C4 B1 171.5(3)
C2 C3 C4 Si2 134.0(3)
C31 C3 C4 Si2 -54.3(4)
N1 B1 C4 C3 -143.9(4)
C1 B1 C4 C3 13.2(3)
N1 B1 C4 Si2 78.7(5)
C1 B1 C4 Si2 -124.2(3)
C10 Si2 C4 C3 -4.2(4)
C8 Si2 C4 C3 -128.7(3)
C9 Si2 C4 C3 115.6(3)
C10 Si2 C4 B1 121.5(3)
C8 Si2 C4 B1 -3.0(3)
C9 Si2 C4 B1 -118.7(3)
B1 N1 C11 C16 -178.3(3)
C21 N1 C11 C16 -9.7(5)
B1 N1 C11 C12 -0.1(4)
C21 N1 C11 C12 168.5(3)
C16 C11 C12 C13 -0.4(5)
N1 C11 C12 C13 -178.7(3)
C16 C11 C12 C1 -174.3(3)
N1 C11 C12 C1 7.4(4)
C2 C1 C12 C13 65.0(5)
B1 C1 C12 C13 176.6(4)
Si1 C1 C12 C13 -64.7(4)
C2 C1 C12 C11 -122.4(3)
B1 C1 C12 C11 -10.7(3)
Si1 C1 C12 C11 108.0(3)
C11 C12 C13 C14 1.2(5)
C1 C12 C13 C14 173.4(4)
C12 C13 C14 C15 -1.1(6)
C13 C14 C15 C16 0.2(6)
C12 C11 C16 C15 -0.5(5)
N1 C11 C16 C15 177.5(3)
C14 C15 C16 C11 0.5(6)
B1 N1 C21 C22 63.9(5)
C11 N1 C21 C22 -102.3(4)
B1 N1 C21 C26 -113.9(4)
C11 N1 C21 C26 79.9(4)
C26 C21 C22 C23 1.4(7)
N1 C21 C22 C23 -176.4(4)
C21 C22 C23 C24 -0.6(8)
C22 C23 C24 C25 -0.9(9)
C23 C24 C25 C26 1.5(9)
C22 C21 C26 C25 -0.8(6)
N1 C21 C26 C25 177.0(4)
C24 C25 C26 C21 -0.6(7)
C2 C3 C31 C32 107.7(4)
C4 C3 C31 C32 -63.2(4)
C2 C3 C31 C36 -74.4(4)
C4 C3 C31 C36 114.6(4)
C36 C31 C32 F32 -179.8(3)
C3 C31 C32 F32 -1.8(5)
C36 C31 C32 C33 0.9(5)
C3 C31 C32 C33 178.9(3)
F32 C32 C33 F33 1.5(6)
C31 C32 C33 F33 -179.2(3)
F32 C32 C33 C34 -178.5(3)
C31 C32 C33 C34 0.8(6)
F33 C33 C34 F34 -0.4(6)
C32 C33 C34 F34 179.6(4)
F33 C33 C34 C35 178.6(4)
C32 C33 C34 C35 -1.4(6)
F34 C34 C35 F35 -0.9(6)
C33 C34 C35 F35 -179.9(4)
F34 C34 C35 C36 179.3(3)
C33 C34 C35 C36 0.3(6)
F35 C35 C36 F36 1.5(5)
C34 C35 C36 F36 -178.8(3)
F35 C35 C36 C31 -178.2(3)
C34 C35 C36 C31 1.5(6)
C32 C31 C36 F36 178.2(3)
C3 C31 C36 F36 0.3(5)
C32 C31 C36 C35 -2.0(5)
C3 C31 C36 C35 180.0(3)
C2 B2 C41 C42 -116.2(4)
C51 B2 C41 C42 57.2(5)
C2 B2 C41 C46 62.2(5)
C51 B2 C41 C46 -124.4(4)
C46 C41 C42 F42 -179.3(3)
B2 C41 C42 F42 -0.8(5)
C46 C41 C42 C43 -1.0(6)
B2 C41 C42 C43 177.5(4)
F42 C42 C43 F43 0.8(6)
C41 C42 C43 F43 -177.5(4)
F42 C42 C43 C44 178.4(4)
C41 C42 C43 C44 0.1(6)
F43 C43 C44 F44 -3.0(7)
C42 C43 C44 F44 179.5(4)
F43 C43 C44 C45 178.6(4)
C42 C43 C44 C45 1.0(7)
F44 C44 C45 F45 1.8(7)
C43 C44 C45 F45 -179.8(4)
F44 C44 C45 C46 -179.5(4)
C43 C44 C45 C46 -1.2(7)
F45 C45 C46 F46 -1.4(6)
C44 C45 C46 F46 -180.0(4)
F45 C45 C46 C41 178.8(4)
C44 C45 C46 C41 0.2(6)
C42 C41 C46 F46 -178.9(3)
B2 C41 C46 F46 2.5(5)
C42 C41 C46 C45 0.9(6)
B2 C41 C46 C45 -177.6(4)
C2 B2 C51 C56 41.5(5)
C41 B2 C51 C56 -132.2(4)
C2 B2 C51 C52 -140.1(3)
C41 B2 C51 C52 46.2(5)
C56 C51 C52 F52 -178.5(3)
B2 C51 C52 F52 3.0(5)
C56 C51 C52 C53 0.3(5)
B2 C51 C52 C53 -178.2(4)
F52 C52 C53 F53 -0.7(6)
C51 C52 C53 F53 -179.5(4)
F52 C52 C53 C54 179.7(4)
C51 C52 C53 C54 0.9(6)
F53 C53 C54 F54 -1.3(7)
C52 C53 C54 F54 178.3(4)
F53 C53 C54 C55 179.7(4)
C52 C53 C54 C55 -0.6(7)
F54 C54 C55 F55 1.1(7)
C53 C54 C55 F55 -180.0(4)
F54 C54 C55 C56 -179.6(4)
C53 C54 C55 C56 -0.7(7)
F55 C55 C56 F56 -0.8(6)
C54 C55 C56 F56 179.9(4)
F55 C55 C56 C51 -178.8(4)
C54 C55 C56 C51 2.0(6)
C52 C51 C56 F56 -179.6(3)
B2 C51 C56 F56 -1.1(5)
C52 C51 C56 C55 -1.7(5)
B2 C51 C56 C55 176.8(4)
